data_1526731
loop_
_publ_author_name
'Tait, K.T.'
'Hawthorne, F.C.'
'della Ventura, G.'

_publ_section_title
;
 Al-Mg disorder in a gem-quality pargasite from Baffin Island, Nunavut,
 Canada
;
_journal_name_full 'Canadian Mineralogist'
_journal_page_first 1725
_journal_page_last 1732
_journal_volume 39
_journal_year 2001
_chemical_formula_sum 'Al2.26 Ca1.82 F0.63 Fe0.08 H1.25 K0.24 Mg4.15 Na0.91 O23.37 Si6.45 Ti0.06'
_chemical_name_systematic
;
(K0.24 Na0.73) (Ca1.82 Na0.18) (Mg4.15 Ti0.06 Al0.71 Fe0.08) (Si6.45 Al1.55) 
O22 (O0.12 (O H)1.25 F0.63)
;
_space_group_IT_number 12
_symmetry_space_group_name_Hall '-C 2y'
_symmetry_space_group_name_H-M 'C 1 2/m 1'
_cell_angle_alpha 90
_cell_angle_beta 105.263
_cell_angle_gamma 90
_cell_formula_units_Z 2
_cell_length_a 9.8814
_cell_length_b 17.967
_cell_length_c 5.2927
_cell_volume 906.517
_citation_journal_id_ASTM CAMIA6
_cod_data_source_file Tait_CAMIA6_2001_1029.cif
_cod_data_source_block H1.25Al2.26Ca1.82F0.63Fe0.08K0.24Mg4.15Na0.91O23.37Si6.45Ti0.06
_cod_original_cell_volume 906.5171
_cod_original_formula_sum
;
H1.25 Al2.26 Ca1.82 F0.63 Fe0.08 K0.24 Mg4.15 Na0.91 O23.37 Si6.45 Ti0.06
;
_cod_database_code 1526731

loop_
_symmetry_equiv_pos_as_xyz
x,y,z
-x,y,-z
-x,-y,-z
x,-y,z
x+1/2,y+1/2,z
-x+1/2,y+1/2,-z
-x+1/2,-y+1/2,-z
x+1/2,-y+1/2,z

loop_
_atom_site_label
_atom_site_type_symbol
_atom_site_fract_x
_atom_site_fract_y
_atom_site_fract_z
_atom_site_occupancy
_atom_site_U_iso_or_equiv
K1 K+1 0.045 0.5 0.095 0.12 0.0
Si1 Si+4 0.27988 0.08548 0.303 0.6125 0.0
Fe1 Fe+3 0 0.17617 0 0.03 0.0
O3 O-2 0.1068 0 0.7159 1 0.0
O2 O-2 0.1192 0.1724 0.7319 1 0.0
O4 O-2 0.3663 0.25 0.7903 1 0.0
H1 H+1 0.2 0 0.832 0.625 0.0
Mg2 Mg+2 0 0.17617 0 0.7 0.0
Ti1 Ti+4 0 0.08891 0.5 0.03 0.0
O7 O-2 0.3418 0 0.2823 0.685 0.0
Na2 Na+1 0 0.471 0 0.31 0.0
Mg3 Mg+2 0 0 0 0.81 0.0
O5 O-2 0.3505 0.1393 0.1104 1 0.0
Ca1 Ca+2 0 0.27942 0.5 0.91 0.0
Al2 Al+3 0 0.17617 0 0.27 0.0
Al1 Al+3 0.27988 0.08548 0.303 0.3875 0.0
Al3 Al+3 0 0 0 0.17 0.0
F1 F-1 0.3418 0 0.2823 0.315 0.0
Mg1 Mg+2 0 0.08891 0.5 0.97 0.0
Na3 Na+1 0.045 0.5 0.095 0.055 0.0
O1 O-2 0.1066 0.0873 0.2167 1 0.0
O6 O-2 0.3447 0.1169 0.6098 1 0.0
Na1 Na+1 0 0.27942 0.5 0.09 0.0
Fe2 Fe+2 0 0 0 0.02 0.0
Si2 Si+4 0.29017 0.17327 0.8125 1 0.0
